data_7705535
loop_
_publ_author_name
'Udomsasporn, Kwanchanok'
'Haesuwannakij, Setsiri'
'Piromjitpong, Parichat'
'Chumsaeng, Phongnarin'
'Phomphrai, Khamphee'

_publ_section_title
;
 Comparative bindings of lactones, lactide, and cyclic carbonates:
 experimental insights into the coordination step of polymerization.
;
_journal_issue 41
_journal_name_full 'Dalton transactions (Cambridge, England : 2003)'
_journal_page_first 14378
_journal_page_last 14382
_journal_paper_doi 10.1039/d0dt03323e
_journal_volume 49
_journal_year 2020
_chemical_formula_moiety 'C21 H4 B F15 O3'
_chemical_formula_sum 'C21 H4 B F15 O3'
_chemical_formula_weight 600.05
_space_group_crystal_system orthorhombic
_space_group_IT_number 29
_space_group_name_Hall 'P 2c -2ac'
_space_group_name_H-M_alt 'P c a 21'
_atom_sites_solution_hydrogens geom
_audit_update_record
;
2020-09-23 deposited with the CCDC.	2020-09-25 downloaded from the CCDC.
;
_cell_angle_alpha 90
_cell_angle_beta 90
_cell_angle_gamma 90
_cell_formula_units_Z 8
_cell_length_a 14.9675(8)
_cell_length_b 13.4729(7)
_cell_length_c 20.6890(10)
_cell_measurement_reflns_used 9838
_cell_measurement_temperature 124.(2)
_cell_measurement_theta_max 2.86922
_cell_measurement_theta_min 2.2594
_cell_volume 4172.1(4)
_computing_cell_refinement 'SAINT V8.34A (Bruker AXS Inc., 2013)'
_computing_data_collection 'APEX3 v2015.5-2 (Bruker AXS Inc., 2015)'
_computing_data_reduction 'SAINT V8.34A (Bruker AXS Inc., 2013)'
_computing_molecular_graphics 'shelXle (C.B. Huebschle, rev 717)'
_computing_publication_material 'Bruker SHELXL (Bruker AXS Inc., 2015)'
_computing_structure_refinement 'SHELXL-2014/7 (Sheldrick, 2014)'
_computing_structure_solution 'XT, VERSION 2014/4'
_diffrn_ambient_temperature 124.(2)
_diffrn_measured_fraction_theta_full 0.997
_diffrn_measured_fraction_theta_max 0.997
_diffrn_measurement_device_type 'Bruker D8 venture'
_diffrn_measurement_method '\f and \w scans'
_diffrn_radiation_type 'Mo K\a'
_diffrn_radiation_wavelength 0.71073
_diffrn_reflns_av_R_equivalents 0.0447
_diffrn_reflns_av_unetI/netI 0.0297
_diffrn_reflns_limit_h_max 20
_diffrn_reflns_limit_h_min -20
_diffrn_reflns_limit_k_max 18
_diffrn_reflns_limit_k_min -18
_diffrn_reflns_limit_l_max 28
_diffrn_reflns_limit_l_min -27
_diffrn_reflns_number 106695
_diffrn_reflns_theta_full 28.78
_diffrn_reflns_theta_max 28.78
_diffrn_reflns_theta_min 2.26
_diffrn_source 'microfocus sealed x-ray tube'
_diffrn_source_type 'Incoatec I\mus'
_exptl_absorpt_coefficient_mu 0.215
_exptl_absorpt_correction_T_max 0.7458
_exptl_absorpt_correction_T_min 0.7051
_exptl_absorpt_process_details
;
;
_exptl_crystal_colour 'clear light colourless'
_exptl_crystal_density_diffrn 1.911
_exptl_crystal_density_method 'not measured'
_exptl_crystal_description rectangular
_exptl_crystal_F_000 2352
_exptl_crystal_size_max 0.403
_exptl_crystal_size_mid 0.215
_exptl_crystal_size_min 0.111
_refine_diff_density_max 0.269
_refine_diff_density_min -0.293
_refine_ls_abs_structure_details
;

Flack x determined using 3754 quotients [(I+)-(I-)]/[(I+)+(I-)]
(Parsons, Flack and Wagner, Acta Cryst. B69 (2013) 249-259).
;
_refine_ls_abs_structure_Flack 0.08(11)
_refine_ls_extinction_method none
_refine_ls_goodness_of_fit_ref 1.043
_refine_ls_hydrogen_treatment constr
_refine_ls_matrix_type full
_refine_ls_number_parameters 721
_refine_ls_number_reflns 10807
_refine_ls_number_restraints 1
_refine_ls_restrained_S_all 1.043
_refine_ls_R_factor_all 0.0502
_refine_ls_R_factor_gt 0.0357
_refine_ls_shift/su_max 0.000
_refine_ls_shift/su_mean 0.000
_refine_ls_structure_factor_coef Fsqd
_refine_ls_weighting_details 'w=1/[\s^2^(Fo^2^)+(0.0405P)^2^+0.9779P] where P=(Fo^2^+2Fc^2^)/3'
_refine_ls_weighting_scheme calc
_refine_ls_wR_factor_gt 0.0724
_refine_ls_wR_factor_ref 0.0774
_reflns_number_gt 9221
_reflns_number_total 10807
_reflns_threshold_expression 'I > 2\s(I)'
_cod_data_source_file d0dt03323e2.cif
_cod_data_source_block kpku20161121_BCF_EC_01
_cod_depositor_comments
;
Adding full bibliography for 7705532--7705538.cif.

2024-10-18
Z value and formula fixed to values more according to usual
chemical conventions.                 miguel
;
_cod_original_formula_sum 'C42 H8 B2 F30 O6'
_cod_original_formula_weight 1200.10
_cod_original_formula_moiety 'C42 H8 B2 F30 O6'
_cod_original_formula_units_Z 4
_cod_database_code 7705535

loop_
_space_group_symop_operation_xyz
'x, y, z'
'-x, -y, z+1/2'
'x+1/2, -y, z'
'-x+1/2, y, z+1/2'

loop_
_atom_site_type_symbol
_atom_site_label
_atom_site_fract_x
_atom_site_fract_y
_atom_site_fract_z
_atom_site_U_iso_or_equiv
_atom_site_adp_type
_atom_site_calc_flag
_atom_site_refinement_flags_adp
_atom_site_refinement_flags_occupancy
_atom_site_refinement_flags_posn
_atom_site_occupancy
_atom_site_disorder_assembly
_atom_site_disorder_group
F F1 0.28981(10) 0.61439(12) 0.34327(9) 0.0254(4) Uani d . . . 1 . .
O O1 0.50008(12) 0.47222(14) 0.23011(10) 0.0178(4) Uani d . . . 1 . .
C C1 0.41697(17) 0.44414(17) 0.23344(13) 0.0142(5) Uani d . . . 1 . .
B B1 0.41978(19) 0.4578(2) 0.35315(15) 0.0149(6) Uani d . . . 1 . .
F F2 0.32071(12) 0.80631(13) 0.31801(9) 0.0315(4) Uani d . . . 1 . .
O O2 0.37812(12) 0.42714(14) 0.17826(10) 0.0191(4) Uani d . . . 1 . .
C C2 0.52846(19) 0.4672(2) 0.16242(14) 0.0204(6) Uani d . . . 1 . .
H H2A 0.5679 0.4094 0.1548 0.024 Uiso calc U . R 1 . .
H H2B 0.56 0.5285 0.1492 0.024 Uiso calc U . R 1 . .
B B2 0.6672(2) -0.0334(2) 0.64673(15) 0.0152(6) Uani d . . . 1 . .
F F3 0.49049(15) 0.87352(12) 0.30470(10) 0.0373(5) Uani d . . . 1 . .
O O3 0.37544(12) 0.43408(13) 0.28497(9) 0.0165(4) Uani d . . . 1 . .
C C3 0.4407(2) 0.4560(2) 0.12698(14) 0.0213(6) Uani d . . . 1 . .
H H3A 0.4225 0.5194 0.1066 0.026 Uiso calc U . R 1 . .
H H3B 0.4447 0.4041 0.0933 0.026 Uiso calc U . R 1 . .
F F4 0.63008(12) 0.74552(13) 0.31790(10) 0.0322(4) Uani d . . . 1 . .
O O4 0.61255(12) -0.06769(13) 0.81922(9) 0.0182(4) Uani d . . . 1 . .
C C4 0.44422(18) 0.57523(19) 0.34701(14) 0.0173(5) Uani d . . . 1 . .
F F5 0.60200(10) 0.55627(12) 0.34486(9) 0.0262(4) Uani d . . . 1 . .
O O5 0.73892(12) -0.02346(14) 0.77285(9) 0.0167(4) Uani d . . . 1 . .
C C5 0.37579(18) 0.6439(2) 0.33859(14) 0.0193(5) Uani d . . . 1 . .
F F6 0.48251(11) 0.27503(12) 0.27698(8) 0.0217(3) Uani d . . . 1 . .
O O6 0.61773(12) -0.05543(13) 0.71283(9) 0.0158(4) Uani d . . . 1 . .
C C6 0.3897(2) 0.7431(2) 0.32466(14) 0.0228(6) Uani d . . . 1 . .
F F7 0.61057(12) 0.15230(12) 0.31455(9) 0.0324(4) Uani d . . . 1 . .
C C7 0.4757(2) 0.7772(2) 0.31796(15) 0.0252(6) Uani d . . . 1 . .
C C8 0.5457(2) 0.7130(2) 0.32552(15) 0.0228(6) Uani d . . . 1 . .
F F8 0.70184(12) 0.18459(14) 0.42637(10) 0.0345(4) Uani d . . . 1 . .
F F9 0.65873(13) 0.34381(16) 0.50185(9) 0.0375(5) Uani d . . . 1 . .
C C9 0.52930(18) 0.6142(2) 0.33996(14) 0.0197(6) Uani d . . . 1 . .
C C10 0.50199(17) 0.38156(19) 0.36790(14) 0.0160(5) Uani d . . . 1 . .
F F10 0.53171(12) 0.47069(13) 0.46407(9) 0.0296(4) Uani d . . . 1 . .
C C11 0.52495(18) 0.2973(2) 0.33294(14) 0.0182(6) Uani d . . . 1 . .
F F11 0.31793(11) 0.27581(11) 0.35277(8) 0.0209(3) Uani d . . . 1 . .
C C13 0.63666(19) 0.2472(2) 0.40827(15) 0.0238(6) Uani d . . . 1 . .
F F13 0.17600(12) 0.32090(12) 0.55103(8) 0.0263(4) Uani d . . . 1 . .
C C12 0.59070(19) 0.2314(2) 0.35165(15) 0.0221(6) Uani d . . . 1 . .
F F12 0.20574(11) 0.21129(12) 0.44456(8) 0.0247(4) Uani d . . . 1 . .
C C16 0.34303(17) 0.42873(19) 0.40605(13) 0.0156(5) Uani d . . . 1 . .
F F16 0.85040(10) 0.06078(12) 0.66081(9) 0.0245(4) Uani d . . . 1 . .
C C15 0.54989(18) 0.3924(2) 0.42512(14) 0.0210(6) Uani d . . . 1 . .
F F15 0.36283(12) 0.57146(12) 0.47235(8) 0.0276(4) Uani d . . . 1 . .
C C14 0.61565(19) 0.3281(2) 0.44569(15) 0.0250(6) Uani d . . . 1 . .
F F14 0.25769(15) 0.50065(13) 0.56522(9) 0.0307(4) Uani d . . . 1 . .
C C18 0.24386(18) 0.30168(19) 0.44973(14) 0.0172(5) Uani d . . . 1 . .
F F18 0.74321(14) 0.38326(12) 0.68914(10) 0.0362(5) Uani d . . . 1 . .
C C17 0.30085(17) 0.33715(19) 0.40272(13) 0.0160(5) Uani d . . . 1 . .
F F17 0.88033(12) 0.25070(13) 0.68403(10) 0.0320(4) Uani d . . . 1 . .
C C19 0.22850(18) 0.3573(2) 0.50413(14) 0.0191(5) Uani d . . . 1 . .
F F19 0.57258(13) 0.31857(13) 0.67323(10) 0.0322(4) Uani d . . . 1 . .
C C20 0.26940(19) 0.4479(2) 0.51081(14) 0.0206(6) Uani d . . . 1 . .
F F20 0.53965(11) 0.12656(12) 0.65129(9) 0.0259(4) Uani d . . . 1 . .
C C21 0.32474(19) 0.4824(2) 0.46188(15) 0.0184(6) Uani d . . . 1 . .
F F21 0.61889(12) 0.08098(13) 0.52621(8) 0.0270(4) Uani d . . . 1 . .
C C23 0.76292(18) -0.03898(19) 0.84109(13) 0.0181(5) Uani d . . . 1 . .
H H23A 0.7995 0.0165 0.8579 0.022 Uiso calc U . R 1 . .
H H23B 0.7957 -0.1021 0.8472 0.022 Uiso calc U . R 1 . .
F F23 0.41725(13) -0.15473(13) 0.44798(9) 0.0306(4) Uani d . . . 1 . .
C C22 0.65527(17) -0.04922(17) 0.76615(13) 0.0143(5) Uani d . . . 1 . .
F F22 0.51118(13) 0.01755(14) 0.43321(9) 0.0289(4) Uani d . . . 1 . .
C C25 0.69330(18) 0.08338(19) 0.65286(13) 0.0160(5) Uani d . . . 1 . .
F F25 0.56165(11) -0.21306(12) 0.64482(8) 0.0216(3) Uani d . . . 1 . .
C C26 0.77853(18) 0.1210(2) 0.66171(14) 0.0177(5) Uani d . . . 1 . .
F F26 0.72102(11) -0.21767(11) 0.72548(8) 0.0196(3) Uani d . . . 1 . .
C C27 0.7967(2) 0.2202(2) 0.67379(15) 0.0231(6) Uani d . . . 1 . .
F F27 0.84340(12) -0.34781(12) 0.69007(8) 0.0274(4) Uani d . . . 1 . .
C C28 0.7273(2) 0.2869(2) 0.67681(15) 0.0246(6) Uani d . . . 1 . .
F F28 0.93849(11) -0.32213(13) 0.57832(9) 0.0267(4) Uani d . . . 1 . .
C C29 0.6414(2) 0.2539(2) 0.66848(14) 0.0229(6) Uani d . . . 1 . .
F F29 0.91012(11) -0.15814(13) 0.50528(8) 0.0255(4) Uani d . . . 1 . .
C C30 0.62554(18) 0.1543(2) 0.65732(14) 0.0188(5) Uani d . . . 1 . .
F F30 0.78706(11) -0.02427(13) 0.53996(8) 0.0234(4) Uani d . . . 1 . .
C C31 0.59314(17) -0.06088(19) 0.59193(13) 0.0156(5) Uani d . . . 1 . .
C C32 0.5774(2) -0.0068(2) 0.53611(15) 0.0191(6) Uani d . . . 1 . .
C C33 0.52080(19) -0.0375(2) 0.48744(14) 0.0206(6) Uani d . . . 1 . .
C C34 0.47492(19) -0.1248(2) 0.49412(14) 0.0211(6) Uani d . . . 1 . .
C C35 0.48792(19) -0.1822(2) 0.54813(14) 0.0203(6) Uani d . . . 1 . .
C C36 0.54754(17) -0.15034(19) 0.59492(13) 0.0163(5) Uani d . . . 1 . .
C C37 0.74905(17) -0.11189(18) 0.63531(13) 0.0144(5) Uani d . . . 1 . .
C C38 0.76711(17) -0.19724(19) 0.67119(13) 0.0151(5) Uani d . . . 1 . .
C C39 0.83065(19) -0.26641(19) 0.65360(14) 0.0187(5) Uani d . . . 1 . .
C C40 0.87884(18) -0.2538(2) 0.59751(13) 0.0190(5) Uani d . . . 1 . .
C C41 0.86377(18) -0.1706(2) 0.56037(13) 0.0181(5) Uani d . . . 1 . .
C C42 0.80037(17) -0.1032(2) 0.57964(13) 0.0172(5) Uani d . . . 1 . .
C C24 0.67210(19) -0.0423(2) 0.87306(14) 0.0202(6) Uani d . . . 1 . .
H H24A 0.67 -0.0935 0.9073 0.024 Uiso calc U . R 1 . .
H H24B 0.6563 0.0229 0.892 0.024 Uiso calc U . R 1 . .
F F24 0.44554(13) -0.26966(12) 0.55357(9) 0.0311(4) Uani d . . . 1 . .

loop_
_atom_site_aniso_label
_atom_site_aniso_U_11
_atom_site_aniso_U_22
_atom_site_aniso_U_33
_atom_site_aniso_U_12
_atom_site_aniso_U_13
_atom_site_aniso_U_23
F1 0.0183(8) 0.0251(8) 0.0329(10) 0.0042(6) 0.0028(7) 0.0012(7)
O1 0.0149(9) 0.0225(9) 0.0159(10) -0.0042(7) 0.0005(7) -0.0004(8)
C1 0.0176(12) 0.0087(10) 0.0164(13) 0.0026(9) -0.0027(10) -0.0018(10)
B1 0.0134(13) 0.0169(14) 0.0143(14) -0.0004(11) 0.0000(11) -0.0041(11)
F2 0.0425(10) 0.0232(8) 0.0288(10) 0.0146(7) 0.0053(8) 0.0009(8)
O2 0.0184(9) 0.0231(10) 0.0158(9) -0.0034(8) -0.0001(7) -0.0029(8)
C2 0.0240(14) 0.0195(13) 0.0175(14) -0.0014(11) 0.0044(11) 0.0003(11)
B2 0.0157(13) 0.0165(13) 0.0133(14) 0.0006(11) 0.0009(11) 0.0026(11)
F3 0.0588(13) 0.0139(8) 0.0393(11) -0.0055(8) 0.0099(10) 0.0020(8)
O3 0.0161(9) 0.0167(9) 0.0167(10) -0.0005(7) -0.0002(7) -0.0022(7)
C3 0.0273(14) 0.0216(13) 0.0151(13) -0.0040(11) 0.0024(11) 0.0001(11)
F4 0.0308(9) 0.0274(9) 0.0385(11) -0.0167(7) 0.0064(9) -0.0051(9)
O4 0.0186(9) 0.0223(9) 0.0137(9) 0.0014(7) 0.0034(7) 0.0024(8)
C4 0.0200(13) 0.0171(12) 0.0149(13) -0.0018(10) 0.0000(10) -0.0029(10)
F5 0.0162(8) 0.0246(8) 0.0378(10) -0.0031(6) 0.0000(7) 0.0012(8)
O5 0.0167(9) 0.0203(9) 0.0133(9) -0.0012(7) -0.0009(7) 0.0023(8)
C5 0.0224(13) 0.0195(13) 0.0160(13) -0.0002(10) 0.0026(11) -0.0026(10)
F6 0.0249(8) 0.0197(8) 0.0205(8) 0.0041(6) -0.0002(7) -0.0055(6)
O6 0.0147(9) 0.0194(9) 0.0133(9) 0.0010(7) -0.0004(7) 0.0019(7)
C6 0.0326(15) 0.0179(12) 0.0180(14) 0.0071(11) 0.0003(12) -0.0023(11)
F7 0.0404(10) 0.0253(9) 0.0316(10) 0.0169(8) 0.0062(8) -0.0012(8)
C7 0.0430(17) 0.0136(12) 0.0191(14) -0.0034(11) 0.0031(13) -0.0018(11)
C8 0.0251(14) 0.0223(13) 0.0210(15) -0.0103(11) 0.0036(12) -0.0055(11)
F8 0.0259(9) 0.0421(11) 0.0354(11) 0.0158(8) 0.0022(8) 0.0155(9)
F9 0.0316(10) 0.0522(12) 0.0286(11) 0.0017(9) -0.0139(9) 0.0035(9)
C9 0.0202(13) 0.0196(13) 0.0192(14) -0.0009(10) -0.0006(11) -0.0047(11)
C10 0.0142(12) 0.0159(12) 0.0179(14) -0.0016(10) 0.0018(10) 0.0011(10)
F10 0.0337(9) 0.0281(9) 0.0269(10) 0.0019(8) -0.0082(8) -0.0101(8)
C11 0.0167(12) 0.0204(13) 0.0174(14) 0.0003(10) 0.0036(10) 0.0015(11)
F11 0.0256(8) 0.0187(7) 0.0183(8) -0.0038(6) 0.0068(7) -0.0072(6)
C13 0.0169(13) 0.0283(14) 0.0263(16) 0.0047(11) 0.0035(12) 0.0116(12)
F13 0.0313(9) 0.0267(9) 0.0208(9) 0.0018(7) 0.0131(7) 0.0031(7)
C12 0.0233(14) 0.0212(13) 0.0219(14) 0.0041(11) 0.0072(12) 0.0035(11)
F12 0.0291(9) 0.0189(8) 0.0260(9) -0.0078(7) 0.0079(7) -0.0026(7)
C16 0.0142(12) 0.0158(12) 0.0167(13) 0.0012(9) -0.0007(10) -0.0010(10)
F16 0.0157(8) 0.0247(8) 0.0331(10) 0.0014(6) -0.0019(7) 0.0009(7)
C15 0.0199(13) 0.0210(13) 0.0222(14) -0.0023(10) 0.0014(11) -0.0024(11)
F15 0.0383(10) 0.0200(8) 0.0246(9) -0.0076(7) 0.0064(7) -0.0098(7)
C14 0.0197(14) 0.0340(16) 0.0214(14) -0.0048(12) -0.0040(12) 0.0059(13)
F14 0.0463(11) 0.0287(9) 0.0170(10) -0.0011(8) 0.0094(8) -0.0087(7)
C18 0.0179(12) 0.0149(12) 0.0188(13) 0.0001(10) -0.0002(11) 0.0000(10)
F18 0.0517(12) 0.0155(8) 0.0414(12) -0.0036(8) -0.0085(10) 0.0013(8)
C17 0.0152(12) 0.0177(12) 0.0153(13) 0.0031(10) 0.0008(10) -0.0036(10)
F17 0.0263(9) 0.0305(10) 0.0393(11) -0.0115(8) -0.0046(8) 0.0026(8)
C19 0.0179(13) 0.0221(13) 0.0173(13) 0.0030(10) 0.0049(11) 0.0043(11)
F19 0.0371(10) 0.0217(8) 0.0379(11) 0.0141(7) -0.0081(8) -0.0007(8)
C20 0.0259(14) 0.0216(13) 0.0143(13) 0.0069(11) 0.0013(11) -0.0031(11)
F20 0.0166(8) 0.0252(8) 0.0359(10) 0.0046(6) -0.0045(7) 0.0007(7)
C21 0.0194(13) 0.0161(12) 0.0196(15) -0.0007(10) -0.0001(11) -0.0022(11)
F21 0.0318(9) 0.0253(8) 0.0239(9) -0.0067(7) -0.0061(7) 0.0129(7)
C23 0.0240(13) 0.0173(12) 0.0131(13) -0.0004(10) -0.0032(10) 0.0030(10)
F23 0.0406(10) 0.0302(9) 0.0212(9) 0.0004(8) -0.0163(8) -0.0038(7)
C22 0.0155(11) 0.0082(10) 0.0192(13) 0.0031(9) 0.0021(10) 0.0018(10)
F22 0.0386(11) 0.0327(9) 0.0152(10) 0.0044(8) -0.0071(8) 0.0075(7)
C25 0.0197(12) 0.0159(12) 0.0124(12) 0.0005(10) -0.0025(10) 0.0040(10)
F25 0.0262(8) 0.0190(8) 0.0195(9) -0.0026(6) -0.0059(7) 0.0063(6)
C26 0.0164(12) 0.0204(12) 0.0163(14) 0.0001(10) 0.0001(10) 0.0057(11)
F26 0.0263(8) 0.0187(7) 0.0139(7) 0.0039(6) 0.0053(7) 0.0053(6)
C27 0.0256(15) 0.0237(14) 0.0200(15) -0.0062(11) -0.0035(12) 0.0042(12)
F27 0.0370(10) 0.0220(8) 0.0231(9) 0.0135(7) 0.0043(8) 0.0074(7)
C28 0.0382(17) 0.0161(13) 0.0196(14) -0.0022(11) -0.0055(12) 0.0050(11)
F28 0.0251(9) 0.0300(9) 0.0250(9) 0.0116(7) 0.0046(7) -0.0020(7)
C29 0.0282(15) 0.0188(13) 0.0216(15) 0.0074(11) -0.0049(12) 0.0030(11)
F29 0.0232(8) 0.0353(9) 0.0181(8) 0.0021(7) 0.0072(7) 0.0036(7)
C30 0.0184(12) 0.0206(13) 0.0174(13) 0.0017(10) -0.0025(10) 0.0034(11)
F30 0.0271(9) 0.0257(8) 0.0175(9) 0.0047(7) 0.0045(7) 0.0106(7)
C31 0.0137(11) 0.0195(12) 0.0135(12) 0.0034(10) 0.0002(10) 0.0014(10)
C32 0.0211(14) 0.0198(13) 0.0163(14) 0.0009(10) 0.0009(11) 0.0035(11)
C33 0.0258(14) 0.0232(14) 0.0127(13) 0.0083(11) -0.0017(11) 0.0025(10)
C34 0.0231(14) 0.0245(14) 0.0156(13) 0.0064(11) -0.0053(11) -0.0052(11)
C35 0.0220(13) 0.0178(13) 0.0210(14) 0.0008(10) -0.0018(11) -0.0008(11)
C36 0.0172(13) 0.0195(12) 0.0122(12) 0.0040(10) 0.0001(10) 0.0026(10)
C37 0.0137(11) 0.0146(11) 0.0148(13) -0.0010(9) -0.0030(10) 0.0019(10)
C38 0.0166(13) 0.0182(12) 0.0107(12) -0.0009(10) -0.0009(10) 0.0006(10)
C39 0.0221(13) 0.0176(12) 0.0164(13) 0.0041(10) -0.0038(11) 0.0035(11)
C40 0.0163(12) 0.0215(13) 0.0191(14) 0.0047(10) -0.0020(10) -0.0039(11)
C41 0.0157(12) 0.0264(14) 0.0122(12) -0.0018(10) 0.0009(10) 0.0014(11)
C42 0.0186(13) 0.0187(13) 0.0144(13) -0.0004(10) -0.0035(10) 0.0040(10)
C24 0.0265(14) 0.0204(13) 0.0137(13) 0.0036(11) 0.0006(11) 0.0008(11)
F24 0.0391(10) 0.0224(8) 0.0319(10) -0.0101(8) -0.0134(8) 0.0023(8)

loop_
_atom_type_symbol
_atom_type_description
_atom_type_scat_dispersion_real
_atom_type_scat_dispersion_imag
_atom_type_scat_source
C C 0.0033 0.0016 'International Tables Vol C Tables 4.2.6.8 and 6.1.1.4'
H H 0.0000 0.0000 'International Tables Vol C Tables 4.2.6.8 and 6.1.1.4'
B B 0.0013 0.0007 'International Tables Vol C Tables 4.2.6.8 and 6.1.1.4'
F F 0.0171 0.0103 'International Tables Vol C Tables 4.2.6.8 and 6.1.1.4'
O O 0.0106 0.0060 'International Tables Vol C Tables 4.2.6.8 and 6.1.1.4'

loop_
_geom_angle_atom_site_label_1
_geom_angle_atom_site_label_2
_geom_angle_atom_site_label_3
_geom_angle_site_symmetry_1
_geom_angle_site_symmetry_3
_geom_angle
_geom_angle_publ_flag
C1 O1 C2 . . 108.3(2) ?
O3 C1 O2 . . 120.7(2) ?
O3 C1 O1 . . 123.7(2) ?
O2 C1 O1 . . 115.6(2) ?
O3 B1 C4 . . 102.7(2) ?
O3 B1 C10 . . 110.7(2) ?
C4 B1 C10 . . 117.2(2) ?
O3 B1 C16 . . 104.61(19) ?
C4 B1 C16 . . 116.3(2) ?
C10 B1 C16 . . 104.7(2) ?
C1 O2 C3 . . 107.6(2) ?
O1 C2 C3 . . 102.5(2) ?
O1 C2 H2A . . 111.3 ?
C3 C2 H2A . . 111.3 ?
O1 C2 H2B . . 111.3 ?
C3 C2 H2B . . 111.3 ?
H2A C2 H2B . . 109.2 ?
O6 B2 C25 . . 103.1(2) ?
O6 B2 C31 . . 103.9(2) ?
C25 B2 C31 . . 115.9(2) ?
O6 B2 C37 . . 110.8(2) ?
C25 B2 C37 . . 117.2(2) ?
C31 B2 C37 . . 105.2(2) ?
C1 O3 B1 . . 122.0(2) ?
O2 C3 C2 . . 103.3(2) ?
O2 C3 H3A . . 111.1 ?
C2 C3 H3A . . 111.1 ?
O2 C3 H3B . . 111.1 ?
C2 C3 H3B . . 111.1 ?
H3A C3 H3B . . 109.1 ?
C22 O4 C24 . . 107.4(2) ?
C9 C4 C5 . . 114.3(2) ?
C9 C4 B1 . . 125.7(2) ?
C5 C4 B1 . . 119.4(2) ?
C22 O5 C23 . . 107.3(2) ?
F1 C5 C6 . . 116.3(2) ?
F1 C5 C4 . . 119.8(2) ?
C6 C5 C4 . . 123.9(3) ?
C22 O6 B2 . . 122.9(2) ?
F2 C6 C7 . . 119.8(2) ?
F2 C6 C5 . . 121.2(3) ?
C7 C6 C5 . . 119.0(3) ?
F3 C7 C8 . . 120.5(3) ?
F3 C7 C6 . . 119.8(3) ?
C8 C7 C6 . . 119.7(3) ?
F4 C8 C7 . . 119.9(3) ?
F4 C8 C9 . . 120.3(3) ?
C7 C8 C9 . . 119.8(3) ?
F5 C9 C4 . . 121.1(2) ?
F5 C9 C8 . . 115.5(2) ?
C4 C9 C8 . . 123.3(3) ?
C11 C10 C15 . . 113.7(2) ?
C11 C10 B1 . . 127.1(2) ?
C15 C10 B1 . . 118.8(2) ?
F6 C11 C12 . . 115.6(2) ?
F6 C11 C10 . . 120.7(2) ?
C12 C11 C10 . . 123.8(3) ?
F8 C13 C14 . . 120.5(3) ?
F8 C13 C12 . . 120.3(3) ?
C14 C13 C12 . . 119.2(3) ?
F7 C12 C13 . . 119.8(3) ?
F7 C12 C11 . . 120.4(3) ?
C13 C12 C11 . . 119.7(3) ?
C17 C16 C21 . . 114.5(2) ?
C17 C16 B1 . . 120.0(2) ?
C21 C16 B1 . . 124.8(2) ?
F10 C15 C14 . . 116.7(3) ?
F10 C15 C10 . . 119.0(2) ?
C14 C15 C10 . . 124.4(3) ?
F9 C14 C13 . . 120.1(3) ?
F9 C14 C15 . . 120.7(3) ?
C13 C14 C15 . . 119.2(3) ?
F12 C18 C19 . . 119.2(2) ?
F12 C18 C17 . . 121.2(2) ?
C19 C18 C17 . . 119.6(2) ?
F11 C17 C18 . . 116.5(2) ?
F11 C17 C16 . . 119.8(2) ?
C18 C17 C16 . . 123.7(2) ?
F13 C19 C18 . . 119.5(2) ?
F13 C19 C20 . . 120.9(3) ?
C18 C19 C20 . . 119.6(3) ?
F14 C20 C19 . . 119.8(3) ?
F14 C20 C21 . . 120.7(3) ?
C19 C20 C21 . . 119.4(3) ?
F15 C21 C20 . . 115.7(3) ?
F15 C21 C16 . . 121.0(3) ?
C20 C21 C16 . . 123.3(3) ?
O5 C23 C24 . . 101.8(2) ?
O5 C23 H23A . . 111.4 ?
C24 C23 H23A . . 111.4 ?
O5 C23 H23B . . 111.4 ?
C24 C23 H23B . . 111.4 ?
H23A C23 H23B . . 109.3 ?
O6 C22 O4 . . 121.2(2) ?
O6 C22 O5 . . 123.1(2) ?
O4 C22 O5 . . 115.7(2) ?
C26 C25 C30 . . 114.2(2) ?
C26 C25 B2 . . 125.8(2) ?
C30 C25 B2 . . 119.5(2) ?
F16 C26 C25 . . 120.9(2) ?
F16 C26 C27 . . 115.2(2) ?
C25 C26 C27 . . 123.9(3) ?
F17 C27 C28 . . 120.1(3) ?
F17 C27 C26 . . 120.6(3) ?
C28 C27 C26 . . 119.3(3) ?
F18 C28 C29 . . 120.2(3) ?
F18 C28 C27 . . 120.3(3) ?
C29 C28 C27 . . 119.4(3) ?
F19 C29 C28 . . 119.7(3) ?
F19 C29 C30 . . 120.5(3) ?
C28 C29 C30 . . 119.8(3) ?
F20 C30 C29 . . 116.7(2) ?
F20 C30 C25 . . 119.9(2) ?
C29 C30 C25 . . 123.4(3) ?
C32 C31 C36 . . 114.3(2) ?
C32 C31 B2 . . 125.2(2) ?
C36 C31 B2 . . 120.1(2) ?
F21 C32 C33 . . 115.7(3) ?
F21 C32 C31 . . 120.6(3) ?
C33 C32 C31 . . 123.7(3) ?
F22 C33 C34 . . 120.1(3) ?
F22 C33 C32 . . 120.5(3) ?
C34 C33 C32 . . 119.5(3) ?
F23 C34 C33 . . 120.4(3) ?
F23 C34 C35 . . 119.9(3) ?
C33 C34 C35 . . 119.7(3) ?
F24 C35 C34 . . 119.7(3) ?
F24 C35 C36 . . 121.2(2) ?
C34 C35 C36 . . 119.1(3) ?
F25 C36 C35 . . 116.2(2) ?
F25 C36 C31 . . 120.1(2) ?
C35 C36 C31 . . 123.7(2) ?
C42 C37 C38 . . 113.8(2) ?
C42 C37 B2 . . 118.6(2) ?
C38 C37 B2 . . 127.0(2) ?
F26 C38 C39 . . 115.8(2) ?
F26 C38 C37 . . 120.9(2) ?
C39 C38 C37 . . 123.3(3) ?
F27 C39 C40 . . 119.9(2) ?
F27 C39 C38 . . 120.0(2) ?
C40 C39 C38 . . 120.0(2) ?
F28 C40 C39 . . 120.9(2) ?
F28 C40 C41 . . 120.1(2) ?
C39 C40 C41 . . 119.0(3) ?
F29 C41 C42 . . 121.4(2) ?
F29 C41 C40 . . 119.3(2) ?
C42 C41 C40 . . 119.3(2) ?
F30 C42 C41 . . 116.3(2) ?
F30 C42 C37 . . 119.1(2) ?
C41 C42 C37 . . 124.6(2) ?
O4 C24 C23 . . 102.8(2) ?
O4 C24 H24A . . 111.2 ?
C23 C24 H24A . . 111.2 ?
O4 C24 H24B . . 111.2 ?
C23 C24 H24B . . 111.2 ?
H24A C24 H24B . . 109.1 ?

loop_
_geom_bond_atom_site_label_1
_geom_bond_atom_site_label_2
_geom_bond_site_symmetry_2
_geom_bond_distance
_geom_bond_publ_flag
F1 C5 . 1.350(3) ?
O1 C1 . 1.302(3) ?
O1 C2 . 1.465(3) ?
C1 O3 . 1.242(3) ?
C1 O2 . 1.301(3) ?
B1 O3 . 1.591(4) ?
B1 C4 . 1.629(4) ?
B1 C10 . 1.632(4) ?
B1 C16 . 1.634(4) ?
F2 C6 . 1.345(3) ?
O2 C3 . 1.468(3) ?
C2 C3 . 1.511(4) ?
C2 H2A . 0.99 ?
C2 H2B . 0.99 ?
B2 O6 . 1.583(3) ?
B2 C25 . 1.626(4) ?
B2 C31 . 1.628(4) ?
B2 C37 . 1.635(4) ?
F3 C7 . 1.344(3) ?
C3 H3A . 0.99 ?
C3 H3B . 0.99 ?
F4 C8 . 1.346(3) ?
O4 C22 . 1.295(3) ?
O4 C24 . 1.467(3) ?
C4 C9 . 1.385(4) ?
C4 C5 . 1.391(4) ?
F5 C9 . 1.343(3) ?
O5 C22 . 1.307(3) ?
O5 C23 . 1.472(3) ?
C5 C6 . 1.384(4) ?
F6 C11 . 1.354(3) ?
O6 C22 . 1.241(3) ?
C6 C7 . 1.374(4) ?
F7 C12 . 1.347(3) ?
C7 C8 . 1.368(4) ?
C8 C9 . 1.386(4) ?
F8 C13 . 1.343(3) ?
F9 C14 . 1.346(4) ?
C10 C11 . 1.389(4) ?
C10 C15 . 1.392(4) ?
F10 C15 . 1.355(3) ?
C11 C12 . 1.381(4) ?
F11 C17 . 1.348(3) ?
C13 C14 . 1.373(4) ?
C13 C12 . 1.375(4) ?
F13 C19 . 1.341(3) ?
F12 C18 . 1.349(3) ?
C16 C17 . 1.388(4) ?
C16 C21 . 1.390(4) ?
F16 C26 . 1.348(3) ?
C15 C14 . 1.378(4) ?
F15 C21 . 1.346(3) ?
F14 C20 . 1.343(3) ?
C18 C19 . 1.371(4) ?
C18 C17 . 1.379(4) ?
F18 C28 . 1.345(3) ?
F17 C27 . 1.334(3) ?
C19 C20 . 1.372(4) ?
F19 C29 . 1.353(3) ?
C20 C21 . 1.389(4) ?
F20 C30 . 1.344(3) ?
F21 C32 . 1.351(3) ?
C23 C24 . 1.512(4) ?
C23 H23A . 0.99 ?
C23 H23B . 0.99 ?
F23 C34 . 1.349(3) ?
F22 C33 . 1.352(3) ?
C25 C26 . 1.385(4) ?
C25 C30 . 1.396(4) ?
F25 C36 . 1.351(3) ?
C26 C27 . 1.387(4) ?
F26 C38 . 1.347(3) ?
C27 C28 . 1.375(4) ?
F27 C39 . 1.345(3) ?
C28 C29 . 1.371(4) ?
F28 C40 . 1.342(3) ?
C29 C30 . 1.382(4) ?
F29 C41 . 1.345(3) ?
F30 C42 . 1.358(3) ?
C31 C32 . 1.386(4) ?
C31 C36 . 1.386(4) ?
C32 C33 . 1.379(4) ?
C33 C34 . 1.369(4) ?
C34 C35 . 1.373(4) ?
C35 F24 . 1.343(3) ?
C35 C36 . 1.385(4) ?
C37 C42 . 1.389(4) ?
C37 C38 . 1.395(4) ?
C38 C39 . 1.380(4) ?
C39 C40 . 1.377(4) ?
C40 C41 . 1.378(4) ?
C41 C42 . 1.373(4) ?
C24 H24A . 0.99 ?
C24 H24B . 0.99 ?

loop_
_geom_torsion_atom_site_label_1
_geom_torsion_atom_site_label_2
_geom_torsion_atom_site_label_3
_geom_torsion_atom_site_label_4
_geom_torsion_site_symmetry_1
_geom_torsion_site_symmetry_2
_geom_torsion_site_symmetry_3
_geom_torsion_site_symmetry_4
_geom_torsion
_geom_torsion_publ_flag
C2 O1 C1 O3 . . . . 175.0(2) ?
C2 O1 C1 O2 . . . . -5.4(3) ?
O3 C1 O2 C3 . . . . 173.8(2) ?
O1 C1 O2 C3 . . . . -5.8(3) ?
C1 O1 C2 C3 . . . . 13.5(3) ?
O2 C1 O3 B1 . . . . -177.8(2) ?
O1 C1 O3 B1 . . . . 1.7(3) ?
C4 B1 O3 C1 . . . . 60.9(3) ?
C10 B1 O3 C1 . . . . -64.9(3) ?
C16 B1 O3 C1 . . . . -177.2(2) ?
C1 O2 C3 C2 . . . . 13.8(3) ?
O1 C2 C3 O2 . . . . -16.0(3) ?
O3 B1 C4 C9 . . . . -107.5(3) ?
C10 B1 C4 C9 . . . . 14.1(4) ?
C16 B1 C4 C9 . . . . 139.0(3) ?
O3 B1 C4 C5 . . . . 62.5(3) ?
C10 B1 C4 C5 . . . . -175.9(3) ?
C16 B1 C4 C5 . . . . -51.0(3) ?
C9 C4 C5 F1 . . . . 178.9(2) ?
B1 C4 C5 F1 . . . . 7.8(4) ?
C9 C4 C5 C6 . . . . -0.3(4) ?
B1 C4 C5 C6 . . . . -171.4(3) ?
C25 B2 O6 C22 . . . . -63.4(3) ?
C31 B2 O6 C22 . . . . 175.3(2) ?
C37 B2 O6 C22 . . . . 62.7(3) ?
F1 C5 C6 F2 . . . . 1.7(4) ?
C4 C5 C6 F2 . . . . -179.0(3) ?
F1 C5 C6 C7 . . . . -178.7(3) ?
C4 C5 C6 C7 . . . . 0.6(4) ?
F2 C6 C7 F3 . . . . -0.1(4) ?
C5 C6 C7 F3 . . . . -179.7(3) ?
F2 C6 C7 C8 . . . . 179.2(3) ?
C5 C6 C7 C8 . . . . -0.4(4) ?
F3 C7 C8 F4 . . . . -1.9(4) ?
C6 C7 C8 F4 . . . . 178.8(3) ?
F3 C7 C8 C9 . . . . 179.2(3) ?
C6 C7 C8 C9 . . . . -0.1(5) ?
C5 C4 C9 F5 . . . . -178.1(3) ?
B1 C4 C9 F5 . . . . -7.6(4) ?
C5 C4 C9 C8 . . . . -0.2(4) ?
B1 C4 C9 C8 . . . . 170.2(3) ?
F4 C8 C9 F5 . . . . -0.6(4) ?
C7 C8 C9 F5 . . . . 178.4(3) ?
F4 C8 C9 C4 . . . . -178.5(3) ?
C7 C8 C9 C4 . . . . 0.4(5) ?
O3 B1 C10 C11 . . . . -9.2(4) ?
C4 B1 C10 C11 . . . . -126.5(3) ?
C16 B1 C10 C11 . . . . 103.0(3) ?
O3 B1 C10 C15 . . . . 178.8(2) ?
C4 B1 C10 C15 . . . . 61.6(3) ?
C16 B1 C10 C15 . . . . -68.9(3) ?
C15 C10 C11 F6 . . . . 178.2(2) ?
B1 C10 C11 F6 . . . . 5.9(4) ?
C15 C10 C11 C12 . . . . -1.8(4) ?
B1 C10 C11 C12 . . . . -174.0(3) ?
F8 C13 C12 F7 . . . . 0.7(4) ?
C14 C13 C12 F7 . . . . -179.9(3) ?
F8 C13 C12 C11 . . . . -178.8(3) ?
C14 C13 C12 C11 . . . . 0.6(4) ?
F6 C11 C12 F7 . . . . 1.4(4) ?
C10 C11 C12 F7 . . . . -178.6(3) ?
F6 C11 C12 C13 . . . . -179.1(2) ?
C10 C11 C12 C13 . . . . 0.8(4) ?
O3 B1 C16 C17 . . . . 50.0(3) ?
C4 B1 C16 C17 . . . . 162.5(2) ?
C10 B1 C16 C17 . . . . -66.5(3) ?
O3 B1 C16 C21 . . . . -140.7(2) ?
C4 B1 C16 C21 . . . . -28.2(4) ?
C10 B1 C16 C21 . . . . 102.8(3) ?
C11 C10 C15 F10 . . . . -178.5(2) ?
B1 C10 C15 F10 . . . . -5.5(4) ?
C11 C10 C15 C14 . . . . 1.4(4) ?
B1 C10 C15 C14 . . . . 174.4(3) ?
F8 C13 C14 F9 . . . . -1.8(4) ?
C12 C13 C14 F9 . . . . 178.8(3) ?
F8 C13 C14 C15 . . . . 178.5(3) ?
C12 C13 C14 C15 . . . . -0.9(4) ?
F10 C15 C14 F9 . . . . 0.0(4) ?
C10 C15 C14 F9 . . . . -179.8(3) ?
F10 C15 C14 C13 . . . . 179.7(3) ?
C10 C15 C14 C13 . . . . -0.1(4) ?
F12 C18 C17 F11 . . . . -1.7(4) ?
C19 C18 C17 F11 . . . . 175.4(2) ?
F12 C18 C17 C16 . . . . -178.9(2) ?
C19 C18 C17 C16 . . . . -1.7(4) ?
C21 C16 C17 F11 . . . . -175.8(2) ?
B1 C16 C17 F11 . . . . -5.5(4) ?
C21 C16 C17 C18 . . . . 1.2(4) ?
B1 C16 C17 C18 . . . . 171.6(2) ?
F12 C18 C19 F13 . . . . 0.0(4) ?
C17 C18 C19 F13 . . . . -177.2(2) ?
F12 C18 C19 C20 . . . . 177.8(2) ?
C17 C18 C19 C20 . . . . 0.6(4) ?
F13 C19 C20 F14 . . . . 0.7(4) ?
C18 C19 C20 F14 . . . . -177.1(3) ?
F13 C19 C20 C21 . . . . 178.7(3) ?
C18 C19 C20 C21 . . . . 0.9(4) ?
F14 C20 C21 F15 . . . . -1.5(4) ?
C19 C20 C21 F15 . . . . -179.5(2) ?
F14 C20 C21 C16 . . . . 176.5(3) ?
C19 C20 C21 C16 . . . . -1.5(4) ?
C17 C16 C21 F15 . . . . 178.3(2) ?
B1 C16 C21 F15 . . . . 8.5(4) ?
C17 C16 C21 C20 . . . . 0.4(4) ?
B1 C16 C21 C20 . . . . -169.4(3) ?
C22 O5 C23 C24 . . . . -19.0(3) ?
B2 O6 C22 O4 . . . . 179.9(2) ?
B2 O6 C22 O5 . . . . 0.4(4) ?
C24 O4 C22 O6 . . . . -173.4(2) ?
C24 O4 C22 O5 . . . . 6.2(3) ?
C23 O5 C22 O6 . . . . -171.6(2) ?
C23 O5 C22 O4 . . . . 8.8(3) ?
O6 B2 C25 C26 . . . . 108.7(3) ?
C31 B2 C25 C26 . . . . -138.5(3) ?
C37 B2 C25 C26 . . . . -13.2(4) ?
O6 B2 C25 C30 . . . . -63.3(3) ?
C31 B2 C25 C30 . . . . 49.4(3) ?
C37 B2 C25 C30 . . . . 174.8(2) ?
C30 C25 C26 F16 . . . . 177.9(2) ?
B2 C25 C26 F16 . . . . 5.5(4) ?
C30 C25 C26 C27 . . . . -0.2(4) ?
B2 C25 C26 C27 . . . . -172.6(3) ?
F16 C26 C27 F17 . . . . -0.5(4) ?
C25 C26 C27 F17 . . . . 177.7(3) ?
F16 C26 C27 C28 . . . . -178.8(3) ?
C25 C26 C27 C28 . . . . -0.6(5) ?
F17 C27 C28 F18 . . . . 1.0(4) ?
C26 C27 C28 F18 . . . . 179.3(3) ?
F17 C27 C28 C29 . . . . -177.7(3) ?
C26 C27 C28 C29 . . . . 0.7(4) ?
F18 C28 C29 F19 . . . . -0.5(4) ?
C27 C28 C29 F19 . . . . 178.1(3) ?
F18 C28 C29 C30 . . . . -178.5(3) ?
C27 C28 C29 C30 . . . . 0.1(5) ?
F19 C29 C30 F20 . . . . 0.3(4) ?
C28 C29 C30 F20 . . . . 178.3(3) ?
F19 C29 C30 C25 . . . . -179.0(3) ?
C28 C29 C30 C25 . . . . -1.0(5) ?
C26 C25 C30 F20 . . . . -178.3(2) ?
B2 C25 C30 F20 . . . . -5.4(4) ?
C26 C25 C30 C29 . . . . 1.1(4) ?
B2 C25 C30 C29 . . . . 174.0(3) ?
O6 B2 C31 C32 . . . . 139.2(3) ?
C25 B2 C31 C32 . . . . 26.9(4) ?
C37 B2 C31 C32 . . . . -104.4(3) ?
O6 B2 C31 C36 . . . . -48.9(3) ?
C25 B2 C31 C36 . . . . -161.2(2) ?
C37 B2 C31 C36 . . . . 67.6(3) ?
C36 C31 C32 F21 . . . . -178.7(2) ?
B2 C31 C32 F21 . . . . -6.3(4) ?
C36 C31 C32 C33 . . . . 0.6(4) ?
B2 C31 C32 C33 . . . . 173.0(3) ?
F21 C32 C33 F22 . . . . 1.8(4) ?
C31 C32 C33 F22 . . . . -177.6(3) ?
F21 C32 C33 C34 . . . . -178.9(2) ?
C31 C32 C33 C34 . . . . 1.8(4) ?
F22 C33 C34 F23 . . . . -2.6(4) ?
C32 C33 C34 F23 . . . . 178.0(3) ?
F22 C33 C34 C35 . . . . 177.3(3) ?
C32 C33 C34 C35 . . . . -2.1(4) ?
F23 C34 C35 F24 . . . . 2.4(4) ?
C33 C34 C35 F24 . . . . -177.5(3) ?
F23 C34 C35 C36 . . . . 179.9(2) ?
C33 C34 C35 C36 . . . . 0.0(4) ?
F24 C35 C36 F25 . . . . 1.5(4) ?
C34 C35 C36 F25 . . . . -175.9(2) ?
F24 C35 C36 C31 . . . . -180.0(2) ?
C34 C35 C36 C31 . . . . 2.7(4) ?
C32 C31 C36 F25 . . . . 175.6(2) ?
B2 C31 C36 F25 . . . . 2.9(4) ?
C32 C31 C36 C35 . . . . -2.9(4) ?
B2 C31 C36 C35 . . . . -175.6(3) ?
O6 B2 C37 C42 . . . . -179.6(2) ?
C25 B2 C37 C42 . . . . -61.8(3) ?
C31 B2 C37 C42 . . . . 68.7(3) ?
O6 B2 C37 C38 . . . . 9.9(4) ?
C25 B2 C37 C38 . . . . 127.7(3) ?
C31 B2 C37 C38 . . . . -101.8(3) ?
C42 C37 C38 F26 . . . . -178.1(2) ?
B2 C37 C38 F26 . . . . -7.2(4) ?
C42 C37 C38 C39 . . . . 0.6(4) ?
B2 C37 C38 C39 . . . . 171.5(3) ?
F26 C38 C39 F27 . . . . -0.2(4) ?
C37 C38 C39 F27 . . . . -178.9(2) ?
F26 C38 C39 C40 . . . . 177.6(2) ?
C37 C38 C39 C40 . . . . -1.2(4) ?
F27 C39 C40 F28 . . . . 0.3(4) ?
C38 C39 C40 F28 . . . . -177.5(2) ?
F27 C39 C40 C41 . . . . 179.0(2) ?
C38 C39 C40 C41 . . . . 1.3(4) ?
F28 C40 C41 F29 . . . . -0.8(4) ?
C39 C40 C41 F29 . . . . -179.5(2) ?
F28 C40 C41 C42 . . . . 177.8(2) ?
C39 C40 C41 C42 . . . . -0.9(4) ?
F29 C41 C42 F30 . . . . 0.3(4) ?
C40 C41 C42 F30 . . . . -178.2(2) ?
F29 C41 C42 C37 . . . . 179.0(2) ?
C40 C41 C42 C37 . . . . 0.4(4) ?
C38 C37 C42 F30 . . . . 178.4(2) ?
B2 C37 C42 F30 . . . . 6.7(4) ?
C38 C37 C42 C41 . . . . -0.3(4) ?
B2 C37 C42 C41 . . . . -172.0(3) ?
C22 O4 C24 C23 . . . . -17.7(2) ?
O5 C23 C24 O4 . . . . 21.4(2) ?
